data_1526580
loop_
_publ_author_name
'Schoen, J.C.'
'Wevers, M.A.C.'
'Jansen, M.'

_publ_section_title
;
 Investigation of the possible ternary nitrides in the system (Li3 N)/(Na3
 N)
;
_journal_name_full 'Solid State Sciences'
_journal_page_first 449
_journal_page_last 456
_journal_volume 2
_journal_year 2000
_chemical_formula_sum 'Li N2 Na5'
_chemical_name_systematic 'Li Na5 N2'
_space_group_IT_number 1
_symmetry_space_group_name_Hall 'P 1'
_symmetry_space_group_name_H-M 'P 1'
_cell_angle_alpha 89.48
_cell_angle_beta 90.53
_cell_angle_gamma 88.84
_cell_formula_units_Z 1
_cell_length_a 6.57
_cell_length_b 4.056
_cell_length_c 3.7288
_cell_volume 99.336
_citation_journal_id_ASTM SSSCFJ
_cod_data_source_file Schoen_SSSCFJ_2000_639.cif
_cod_data_source_block Li1N2Na5
_cod_original_cell_volume 99.3359
_cod_original_formula_sum 'Li1 N2 Na5'
_cod_database_code 1526580

loop_
_symmetry_equiv_pos_as_xyz
x,y,z

loop_
_atom_site_label
_atom_site_type_symbol
_atom_site_fract_x
_atom_site_fract_y
_atom_site_fract_z
_atom_site_occupancy
_atom_site_U_iso_or_equiv
Li1 Li+1 0.212 0 0.241 1 0.0
Na3 Na+1 0.715 0.998 0.873 1 0.0
N2 N-3 0.709 0.505 0.762 1 0.0
Na4 Na+1 0.379 0.465 0.754 1 0.0
Na5 Na+1 0.541 0.536 0.26 1 0.0
N1 N-3 0.209 0.497 0.255 1 0.0
Na2 Na+1 0.876 0.447 0.268 1 0.0
Na1 Na+1 0.042 0.555 0.746 1 0.0
